data_4032944
loop_
_publ_author_name
'Sasano, Yoshifumi'
'Sato, Ryuma'
'Shigeta, Yasuteru'
'Yasuda, Nobuhiro'
'Maeda, Hiromitsu'

_publ_section_title
;
 H-Aggregated \p-Systems Based on Disulfide-Linked Dimers of
 Dipyrrolyldiketone Boron Complexes.
;
_journal_issue 20
_journal_name_full 'The Journal of organic chemistry'
_journal_page_first 11166
_journal_page_last 11172
_journal_paper_doi 10.1021/acs.joc.7b02185
_journal_volume 82
_journal_year 2017
_chemical_formula_moiety 'C13 H11 B F2 N2 O3 S'
_chemical_formula_sum 'C13 H11 B F2 N2 O3 S'
_chemical_formula_weight 324.11
_space_group_crystal_system monoclinic
_space_group_IT_number 14
_space_group_name_Hall '-P 2ybc'
_space_group_name_H-M_alt 'P 1 21/c 1'
_symmetry_space_group_name_Hall '-P 2ybc'
_symmetry_space_group_name_H-M 'P 1 21/c 1'
_atom_sites_solution_hydrogens geom
_audit_creation_method SHELXL-2014/7
_cell_angle_alpha 90
_cell_angle_beta 97.355(5)
_cell_angle_gamma 90
_cell_formula_units_Z 4
_cell_length_a 8.544(3)
_cell_length_b 15.711(5)
_cell_length_c 10.064(3)
_cell_measurement_reflns_used 1621
_cell_measurement_temperature 93(2)
_cell_measurement_theta_max 68.25
_cell_measurement_theta_min 25.62
_cell_volume 1339.8(8)
_computing_structure_refinement 'SHELXL-2014/7 (Sheldrick, 2014)'
_diffrn_ambient_temperature 93(2)
_diffrn_detector_area_resol_mean 5.8140
_diffrn_measured_fraction_theta_full 0.985
_diffrn_measured_fraction_theta_max 0.985
_diffrn_measurement_device_type 'Rigaku XtaLAB P200'
_diffrn_measurement_method \w
_diffrn_radiation_type CuK\a
_diffrn_radiation_wavelength 1.54187
_diffrn_reflns_av_R_equivalents 0.0311
_diffrn_reflns_av_unetI/netI 0.0245
_diffrn_reflns_Laue_measured_fraction_full 0.985
_diffrn_reflns_Laue_measured_fraction_max 0.985
_diffrn_reflns_limit_h_max 10
_diffrn_reflns_limit_h_min -10
_diffrn_reflns_limit_k_max 18
_diffrn_reflns_limit_k_min -18
_diffrn_reflns_limit_l_max 12
_diffrn_reflns_limit_l_min -12
_diffrn_reflns_number 8977
_diffrn_reflns_point_group_measured_fraction_full 0.985
_diffrn_reflns_point_group_measured_fraction_max 0.985
_diffrn_reflns_theta_full 67.687
_diffrn_reflns_theta_max 68.326
_diffrn_reflns_theta_min 7.000
_exptl_absorpt_coefficient_mu 2.520
_exptl_absorpt_correction_T_max 0.532
_exptl_absorpt_correction_T_min 0.506
_exptl_absorpt_correction_type multi-scan
_exptl_absorpt_process_details 'REQAB (Rigaku, 1998)'
_exptl_crystal_colour Orange
_exptl_crystal_density_diffrn 1.607
_exptl_crystal_description Prism
_exptl_crystal_F_000 664
_exptl_crystal_size_max 0.270
_exptl_crystal_size_mid 0.270
_exptl_crystal_size_min 0.270
_refine_diff_density_max 0.516
_refine_diff_density_min -0.577
_refine_diff_density_rms 0.077
_refine_ls_extinction_method none
_refine_ls_goodness_of_fit_ref 1.076
_refine_ls_hydrogen_treatment constr
_refine_ls_matrix_type full
_refine_ls_number_parameters 199
_refine_ls_number_reflns 2425
_refine_ls_number_restraints 0
_refine_ls_restrained_S_all 1.076
_refine_ls_R_factor_all 0.0375
_refine_ls_R_factor_gt 0.0360
_refine_ls_shift/su_max 0.000
_refine_ls_shift/su_mean 0.000
_refine_ls_structure_factor_coef Fsqd
_refine_ls_weighting_details 'w=1/[\s^2^(Fo^2^)+(0.0591P)^2^+0.8763P] where P=(Fo^2^+2Fc^2^)/3'
_refine_ls_weighting_scheme calc
_refine_ls_wR_factor_gt 0.1013
_refine_ls_wR_factor_ref 0.1021
_reflns_Friedel_coverage 0.000
_reflns_number_gt 2272
_reflns_number_total 2425
_reflns_threshold_expression 'I > 2\s(I)'
_cod_data_source_file jo7b02185_si_002.cif
_cod_data_source_block 70129m_compound_5a
_cod_depositor_comments 'Adding full bibliography for 4032943--4032949.cif.'
_cod_database_code 4032944
_shelx_shelxl_version_number 2014/7
_shelx_space_group_comment
;
The symmetry employed for this shelxl refinement is uniquely defined
by the following loop, which should always be used as a source of
symmetry information in preference to the above space-group names.
They are only intended as comments.
;
_shelx_estimated_absorpt_t_min 0.549
_shelx_estimated_absorpt_t_max 0.549

loop_
_space_group_symop_operation_xyz
'x, y, z'
'-x, y+1/2, -z+1/2'
'-x, -y, -z'
'x, -y-1/2, z-1/2'

loop_
_atom_site_label
_atom_site_type_symbol
_atom_site_fract_x
_atom_site_fract_y
_atom_site_fract_z
_atom_site_U_iso_or_equiv
_atom_site_adp_type
_atom_site_occupancy
_atom_site_site_symmetry_order
_atom_site_calc_flag
_atom_site_refinement_flags_posn
_atom_site_refinement_flags_adp
S001 S 0.44317(5) 0.31122(3) 0.50347(4) 0.01666(16) Uani 1 1 d . .
F002 F 0.29210(13) 0.52251(7) 0.87614(11) 0.0233(3) Uani 1 1 d . .
F003 F 0.48595(14) 0.61061(7) 0.82461(12) 0.0263(3) Uani 1 1 d . .
O004 O 0.52632(15) 0.46518(8) 0.81869(12) 0.0169(3) Uani 1 1 d . .
O005 O 0.33837(16) 0.53540(8) 0.65387(13) 0.0185(3) Uani 1 1 d . .
O006 O 0.19729(17) 0.26863(9) 0.62696(14) 0.0248(3) Uani 1 1 d . .
N007 N 0.73603(18) 0.35609(10) 0.91261(15) 0.0168(3) Uani 1 1 d . .
H10 H 0.7172 0.3983 0.9657 0.020 Uiso 1 1 calc R U
N008 N 0.14144(19) 0.55284(10) 0.44185(16) 0.0195(4) Uani 1 1 d . .
H11 H 0.1462 0.5935 0.5023 0.023 Uiso 1 1 calc R U
C009 C 0.5350(2) 0.40089(11) 0.73601(18) 0.0148(4) Uani 1 1 d . .
C00A C 0.3388(2) 0.46853(11) 0.57434(18) 0.0153(4) Uani 1 1 d . .
C00B C 0.4368(2) 0.39829(11) 0.61219(18) 0.0152(4) Uani 1 1 d . .
C00C C 0.2326(2) 0.47952(11) 0.45278(18) 0.0161(4) Uani 1 1 d . .
C00D C 0.2803(2) 0.24815(11) 0.54421(18) 0.0175(4) Uani 1 1 d . .
C00E C 0.6532(2) 0.34057(11) 0.78790(18) 0.0154(4) Uani 1 1 d . .
C00F C 0.8499(2) 0.29699(12) 0.9411(2) 0.0208(4) Uani 1 1 d . .
H1 H 0.9225 0.2943 1.0208 0.025 Uiso 1 1 calc R U
C00G C 0.8431(2) 0.24069(12) 0.8342(2) 0.0220(4) Uani 1 1 d . .
H2 H 0.9100 0.1931 0.8272 0.026 Uiso 1 1 calc R U
C00H C 0.2591(2) 0.16968(12) 0.4591(2) 0.0211(4) Uani 1 1 d . .
H3 H 0.3415 0.1674 0.3999 0.032 Uiso 1 1 calc R U
H4 H 0.2665 0.1192 0.5168 0.032 Uiso 1 1 calc R U
H5 H 0.1552 0.1711 0.4051 0.032 Uiso 1 1 calc R U
C00I C 0.1898(2) 0.43307(13) 0.33512(19) 0.0203(4) Uani 1 1 d . .
H6 H 0.2326 0.3799 0.3127 0.024 Uiso 1 1 calc R U
C00J C 0.7192(2) 0.26725(11) 0.73873(19) 0.0187(4) Uani 1 1 d . .
H7 H 0.6859 0.2403 0.6554 0.022 Uiso 1 1 calc R U
C00K C 0.0723(2) 0.47926(13) 0.2565(2) 0.0248(4) Uani 1 1 d . .
H8 H 0.0208 0.4630 0.1710 0.030 Uiso 1 1 calc R U
C00L C 0.0445(2) 0.55269(13) 0.3251(2) 0.0235(4) Uani 1 1 d . .
H9 H -0.0301 0.5956 0.2952 0.028 Uiso 1 1 calc R U
B00M B 0.4112(3) 0.53483(13) 0.7947(2) 0.0172(4) Uani 1 1 d . .

loop_
_atom_site_aniso_label
_atom_site_aniso_U_11
_atom_site_aniso_U_22
_atom_site_aniso_U_33
_atom_site_aniso_U_23
_atom_site_aniso_U_13
_atom_site_aniso_U_12
S001 0.0176(3) 0.0151(2) 0.0177(3) -0.00356(16) 0.00410(18) -0.00041(16)
F002 0.0212(6) 0.0293(6) 0.0198(6) -0.0013(5) 0.0037(5) 0.0066(5)
F003 0.0299(7) 0.0138(5) 0.0323(6) -0.0034(4) -0.0075(5) -0.0003(5)
O004 0.0190(7) 0.0143(6) 0.0168(6) -0.0028(5) -0.0002(5) 0.0026(5)
O005 0.0227(7) 0.0141(6) 0.0178(6) -0.0019(5) -0.0004(5) 0.0031(5)
O006 0.0241(8) 0.0250(7) 0.0270(7) -0.0075(6) 0.0106(6) -0.0062(6)
N007 0.0175(8) 0.0164(7) 0.0170(7) -0.0004(6) 0.0038(6) 0.0017(6)
N008 0.0211(9) 0.0180(8) 0.0193(8) 0.0026(6) 0.0024(7) 0.0022(6)
C009 0.0151(9) 0.0128(8) 0.0176(9) -0.0004(7) 0.0067(7) -0.0028(7)
C00A 0.0143(9) 0.0145(8) 0.0176(9) -0.0003(7) 0.0048(7) -0.0039(7)
C00B 0.0149(9) 0.0133(8) 0.0179(9) -0.0017(7) 0.0044(7) -0.0022(7)
C00C 0.0156(9) 0.0154(8) 0.0179(9) 0.0023(7) 0.0046(7) -0.0009(7)
C00D 0.0169(10) 0.0158(9) 0.0189(9) 0.0004(7) -0.0015(7) 0.0006(7)
C00E 0.0147(9) 0.0154(9) 0.0165(9) 0.0010(7) 0.0039(7) -0.0019(7)
C00F 0.0149(10) 0.0246(10) 0.0229(10) 0.0066(8) 0.0031(8) 0.0027(8)
C00G 0.0208(10) 0.0178(9) 0.0284(11) 0.0052(8) 0.0069(8) 0.0044(8)
C00H 0.0206(10) 0.0180(9) 0.0241(10) -0.0049(8) 0.0003(8) -0.0007(8)
C00I 0.0189(10) 0.0235(10) 0.0184(9) -0.0017(7) 0.0021(7) -0.0036(8)
C00J 0.0194(10) 0.0149(9) 0.0225(10) -0.0009(7) 0.0053(8) 0.0006(7)
C00K 0.0214(11) 0.0338(11) 0.0181(9) 0.0031(8) -0.0018(8) -0.0067(9)
C00L 0.0183(10) 0.0281(10) 0.0236(10) 0.0099(8) 0.0015(8) 0.0009(8)
B00M 0.0192(11) 0.0132(9) 0.0183(10) -0.0028(8) -0.0007(8) 0.0024(8)

loop_
_atom_type_symbol
_atom_type_description
_atom_type_scat_dispersion_real
_atom_type_scat_dispersion_imag
_atom_type_scat_source
C C 0.0181 0.0091 'International Tables Vol C Tables 4.2.6.8 and 6.1.1.4'
H H 0.0000 0.0000 'International Tables Vol C Tables 4.2.6.8 and 6.1.1.4'
N N 0.0311 0.0180 'International Tables Vol C Tables 4.2.6.8 and 6.1.1.4'
F F 0.0727 0.0534 'International Tables Vol C Tables 4.2.6.8 and 6.1.1.4'
B B 0.0090 0.0039 'International Tables Vol C Tables 4.2.6.8 and 6.1.1.4'
O O 0.0492 0.0322 'International Tables Vol C Tables 4.2.6.8 and 6.1.1.4'
S S 0.3331 0.5567 'International Tables Vol C Tables 4.2.6.8 and 6.1.1.4'

loop_
_geom_angle_atom_site_label_1
_geom_angle_atom_site_label_2
_geom_angle_atom_site_label_3
_geom_angle
C00B S001 C00D 101.56(9)
C009 O004 B00M 123.90(15)
C00A O005 B00M 122.99(14)
C00F N007 C00E 110.07(16)
C00F N007 H10 125.0
C00E N007 H10 125.0
C00L N008 C00C 110.11(16)
C00L N008 H11 124.9
C00C N008 H11 124.9
O004 C009 C00B 120.32(16)
O004 C009 C00E 111.78(16)
C00B C009 C00E 127.89(16)
O005 C00A C00B 120.46(16)
O005 C00A C00C 111.72(16)
C00B C00A C00C 127.81(16)
C00A C00B C009 118.83(16)
C00A C00B S001 120.44(14)
C009 C00B S001 120.66(14)
N008 C00C C00I 106.42(16)
N008 C00C C00A 117.01(16)
C00I C00C C00A 136.56(18)
O006 C00D C00H 125.12(17)
O006 C00D S001 123.50(14)
C00H C00D S001 111.35(14)
N007 C00E C00J 106.47(16)
N007 C00E C009 117.99(16)
C00J C00E C009 135.38(18)
N007 C00F C00G 108.45(17)
N007 C00F H1 125.8
C00G C00F H1 125.8
C00F C00G C00J 107.17(17)
C00F C00G H2 126.4
C00J C00G H2 126.4
C00D C00H H3 109.5
C00D C00H H4 109.5
H3 C00H H4 109.5
C00D C00H H5 109.5
H3 C00H H5 109.5
H4 C00H H5 109.5
C00K C00I C00C 107.40(18)
C00K C00I H6 126.3
C00C C00I H6 126.3
C00G C00J C00E 107.83(17)
C00G C00J H7 126.1
C00E C00J H7 126.1
C00L C00K C00I 107.95(18)
C00L C00K H8 126.0
C00I C00K H8 126.0
N008 C00L C00K 108.12(18)
N008 C00L H9 125.9
C00K C00L H9 125.9
F003 B00M F002 110.24(16)
F003 B00M O004 109.15(16)
F002 B00M O004 108.79(15)
F003 B00M O005 109.55(15)
F002 B00M O005 108.38(16)
O004 B00M O005 110.72(15)

loop_
_geom_bond_atom_site_label_1
_geom_bond_atom_site_label_2
_geom_bond_distance
S001 C00B 1.7568(18)
S001 C00D 1.798(2)
F002 B00M 1.399(2)
F003 B00M 1.367(2)
O004 C009 1.317(2)
O004 B00M 1.471(2)
O005 C00A 1.321(2)
O005 B00M 1.473(2)
O006 C00D 1.205(2)
N007 C00F 1.349(3)
N007 C00E 1.381(2)
N007 H10 0.8800
N008 C00L 1.348(3)
N008 C00C 1.387(2)
N008 H11 0.8800
C009 C00B 1.411(3)
C009 C00E 1.434(3)
C00A C00B 1.408(3)
C00A C00C 1.437(3)
C00C C00I 1.399(3)
C00D C00H 1.499(3)
C00E C00J 1.401(3)
C00F C00G 1.388(3)
C00F H1 0.9500
C00G C00J 1.399(3)
C00G H2 0.9500
C00H H3 0.9800
C00H H4 0.9800
C00H H5 0.9800
C00I C00K 1.399(3)
C00I H6 0.9500
C00J H7 0.9500
C00K C00L 1.380(3)
C00K H8 0.9500
C00L H9 0.9500

loop_
_geom_torsion_atom_site_label_1
_geom_torsion_atom_site_label_2
_geom_torsion_atom_site_label_3
_geom_torsion_atom_site_label_4
_geom_torsion
B00M O004 C009 C00B 3.9(3)
B00M O004 C009 C00E -177.25(16)
B00M O005 C00A C00B -13.0(3)
B00M O005 C00A C00C 167.64(16)
O005 C00A C00B C009 -0.4(3)
C00C C00A C00B C009 178.87(16)
O005 C00A C00B S001 -177.42(13)
C00C C00A C00B S001 1.8(3)
O004 C009 C00B C00A 5.0(3)
C00E C009 C00B C00A -173.74(17)
O004 C009 C00B S001 -178.02(12)
C00E C009 C00B S001 3.3(3)
C00D S001 C00B C00A -86.02(16)
C00D S001 C00B C009 97.00(15)
C00L N008 C00C C00I 0.9(2)
C00L N008 C00C C00A -177.86(16)
O005 C00A C00C N008 -4.3(2)
C00B C00A C00C N008 176.43(17)
O005 C00A C00C C00I 177.5(2)
C00B C00A C00C C00I -1.8(3)
C00B S001 C00D O006 0.36(19)
C00B S001 C00D C00H 178.34(14)
C00F N007 C00E C00J 0.8(2)
C00F N007 C00E C009 -175.24(15)
O004 C009 C00E N007 1.2(2)
C00B C009 C00E N007 180.00(17)
O004 C009 C00E C00J -173.41(19)
C00B C009 C00E C00J 5.4(3)
C00E N007 C00F C00G -0.3(2)
N007 C00F C00G C00J -0.4(2)
N008 C00C C00I C00K -0.6(2)
C00A C00C C00I C00K 177.7(2)
C00F C00G C00J C00E 0.9(2)
N007 C00E C00J C00G -1.1(2)
C009 C00E C00J C00G 174.0(2)
C00C C00I C00K C00L 0.1(2)
C00C N008 C00L C00K -0.8(2)
C00I C00K C00L N008 0.4(2)
C009 O004 B00M F003 -135.78(16)
C009 O004 B00M F002 103.89(18)
C009 O004 B00M O005 -15.1(2)
C00A O005 B00M F003 140.16(16)
C00A O005 B00M F002 -99.52(19)
C00A O005 B00M O004 19.7(2)
